data_2009498
loop_
_publ_author_name
'Fitzgerald, L.J.'
'Gerkin, R.E.'

_publ_section_title
;
 Dicalcium 1,4,5,8-naphthalenetetracarboxylate pentahydrate
;
_journal_issue 2
_journal_name_full 'Acta Crystallographica Section C'
_journal_page_first 185
_journal_page_last 188
_journal_paper_doi 10.1107/S0108270193006092
_journal_volume 50
_journal_year 1994
_chemical_formula_moiety '2Ca,C14 H4 O8,5H2 O1'
_chemical_formula_sum 'C14 H14 Ca2 O13'
_chemical_formula_weight 470.44
_space_group_IT_number 12
_space_group_name_Hall '-C 2y'
_space_group_name_H-M_alt 'C 1 2/m 1'
_symmetry_cell_setting monoclinic
_symmetry_space_group_name_Hall '-C 2y'
_symmetry_space_group_name_H-M 'C 1 2/m 1'
_atom_type_scat_source
; Cromer & Waber (1974) for non-H atoms and
Stewart, Davidson & Simpson (1965) for H atoms
;
_cell_angle_alpha 90.
_cell_angle_beta 97.67(2)
_cell_angle_gamma 90.
_cell_formula_units_Z 2
_cell_length_a 7.737(2)
_cell_length_b 18.634(2)
_cell_length_c 5.911(2)
_cell_measurement_reflns_used 25
_cell_measurement_temperature 296
_cell_measurement_theta_max 15
_cell_measurement_theta_min 14
_cell_volume 844.6(4)
_diffrn_measurement_device 'Rigaku AFC-5S'
_diffrn_measurement_method \w/2\q
_diffrn_radiation_type MoK\=\a
_diffrn_radiation_wavelength 0.710730
_diffrn_reflns_av_R_equivalents 0.013
_diffrn_reflns_limit_h_max 10
_diffrn_reflns_limit_h_min 0
_diffrn_reflns_limit_k_max 26
_diffrn_reflns_limit_k_min 0
_diffrn_reflns_limit_l_max 8
_diffrn_reflns_limit_l_min -8
_diffrn_reflns_number 2716
_diffrn_reflns_theta_max 30
_diffrn_standards_decay_% +-1.5
_diffrn_standards_interval_count 150
_diffrn_standards_number 6
_exptl_absorpt_coefficient_mu 0.730
_exptl_absorpt_correction_T_max 1.000
_exptl_absorpt_correction_T_min 0.949
_exptl_absorpt_correction_type empirical
_exptl_crystal_colour colorless
_exptl_crystal_density_diffrn 1.85
_exptl_crystal_density_meas 1.87
_exptl_crystal_description 'hexagonal plate'
_exptl_crystal_size_max 0.35
_exptl_crystal_size_mid 0.27
_exptl_crystal_size_min 0.15
_refine_diff_density_max 0.38
_refine_diff_density_min -0.19
_refine_ls_goodness_of_fit_obs 1.502
_refine_ls_hydrogen_treatment 'see text'
_refine_ls_number_parameters 75
_refine_ls_number_reflns 1083
_refine_ls_R_factor_obs 0.024
_refine_ls_shift/esd_max <0.01
_refine_ls_structure_factor_coef F
_refine_ls_weighting_details 'w = (2FLp)^2^/[\s^2^~cs~(I) + (0.03I)^2^]'
_refine_ls_weighting_scheme calc
_refine_ls_wR_factor_obs 0.033
_reflns_number_observed 1083
_reflns_number_total 1275
_reflns_observed_criterion I>3\s(I)
_cod_data_source_file st1060.cif
_cod_data_source_block st1060_structure_1_of_1
_cod_depositor_comments
;

    Adding symmetry operators 'x+1/2,y+1/2,z' and '-x+0.5,y+0.5,-z' to
    the '_symmetry_equiv_pos_as_xyz' loop, because the fixed set of
    symmetry operators are full set of 'C 1 2/m 1' spacegroup symmetry
    operators, which is given by publication authors.

    Andrius Merkys
    2014-06-18


The following automatic conversions were performed:

'_refine_ls_weighting_scheme' value 'w = (2FLp)^2^/[\s^2^~cs~(I) +
(0.03I)^2^]' was changed to 'calc'. New tag
'_refine_ls_weighting_details' was created. The value of the new tag
was set to 'w = (2FLp)^2^/[\s^2^~cs~(I) + (0.03I)^2^]'.

Automatic conversion script
Id: cif_fix_values 3143 2015-03-26 13:38:13Z robertas 
;
_cod_original_cell_volume 844.6(3)
_cod_original_sg_symbol_H-M 'C 2/m'
_cod_database_code 2009498

loop_
_symmetry_equiv_pos_as_xyz
x,y,z
-x,-y,-z
x,-y,z
-x,+y,-z
x-1/2,-y+1/2,z
-x+1/2,-y+1/2,-z+1
x+1/2,y+1/2,z
-x+0.5,y+0.5,-z

loop_
_atom_site_label
_atom_site_fract_x
_atom_site_fract_y
_atom_site_fract_z
Ca .0 .27646(2) .5
O(1) -.06310(10) .17958(6) .2251(2)
O(2) .22050(10) .18890(5) .3203(2)
O(3) .59820(10) .14525(7) .2180(2)
O(4) .0351(8) .5 .0723(8)
C(1) .0881(2) .15399(7) .2380(2)
C(2) .1071(2) .07586(6) .1799(2)
C(3) .2185(2) .03756(7) .3356(2)
C(4) .0 .03874(8) .0
H(1) .290(2) .0630(10) .458(3)
H(31) .5939 .1826 .1519
H(32) .7099 .1522 .2080
H(33) .5825 .1002 .1628

loop_
_geom_angle_atom_site_label_1
_geom_angle_atom_site_label_2
_geom_angle_atom_site_label_3
_geom_angle_site_symmetry_1
_geom_angle_site_symmetry_3
_geom_angle
_geom_angle_publ_flag
O(1) Ca O(1) . 4_556 84.26(5) yes
O(1) Ca O(2) . . 50.62(3) yes
O(1) Ca O(2) . 4_556 74.44(4) yes
O(1) Ca O(2) . 5 79.22(4) yes
O(1) Ca O(2) . 6 126.25(4) yes
O(1) Ca O(3) . 5 92.34(4) yes
O(1) Ca O(3) . 6 148.86(4) yes
O(2) Ca O(2) . 4_556 105.02(4) yes
O(2) Ca O(2) . 5 125.41(4) yes
O(2) Ca O(2) . 6 75.66(4) yes
O(2) Ca O(3) . 5 79.54(4) yes
O(2) Ca O(3) . 6 156.57(3) yes
O(3) Ca O(3) 5 6 105.60(6) yes
O(1) C(1) O(2) . . 121.10(10) no
O(1) C(1) C(2) . . 118.10(10) no
O(2) C(1) C(2) . . 119.30(10) no
C(1) C(2) C(4) . . 124.70(10) no
C(1) C(2) C(3) . . 114.90(10) no
C(2) C(3) H(1) . . 119.0(10) no
C(2) C(3) C(3)* . . 121.30(10) no
C(2) C(4) C(2)* . . 122.40(10) no
C(2)* C(4) C(4)* . . 118.80(10) no
H(1) C(3)* C(3)* . . 119.0(10) no

loop_
_geom_bond_atom_site_label_1
_geom_bond_atom_site_label_2
_geom_bond_site_symmetry_1
_geom_bond_site_symmetry_2
_geom_bond_distance
_geom_bond_publ_flag
Ca O(1) . . 2.4340(10) yes
Ca O(2) . . 2.6810(10) yes
Ca O(2) . 5 2.3680(10) yes
Ca O(3) . 5 2.4130(10) yes
Ca O(1) . 4_556 2.4340(10) yes
Ca O(2) . 4_556 2.6810(10) yes
Ca O(2) . 6 2.3680(10) yes
Ca O(3) . 6 2.4130(10) yes
O(1) C(1) . . 1.256(3) no
C(1) O(2) . . 1.256(3) no
C(1) C(2) . . 1.508(3) no
C(2) C(3) . . 1.374(3) no
C(3) C(3)* . . 1.400(3) no
C(3) H(1) . . 0.97(2) no
C(4) C(4)* . . 1.444(3) no
